data_2218930
loop_
_publ_author_name
'Parthiban, P.'
'Ramkumar, V.'
'Kumar, Nanjundan Ashok'
'Kim, Jong Su'
'Jeong, Yeon Tae'

_publ_section_title <i>r</i>-2,<i>c</i>-6-Bis(3-methoxyphenyl)-<i>t</i>-3,<i>t</i>-5-dimethylpiperidin-4-one
_journal_coeditor_code BX2164
_journal_issue 8
_journal_name_full 'Acta Crystallographica Section E'
_journal_page_first o1631
_journal_paper_doi 10.1107/S1600536808023490
_journal_volume 64
_journal_year 2008
_chemical_formula_iupac 'C21 H25 N O3'
_chemical_formula_moiety 'C21 H25 N O3'
_chemical_formula_sum 'C21 H25 N O3'
_chemical_formula_weight 339.42
_chemical_name_systematic
;
r-2,c-6-Bis(3-methoxyphenyl)-t-3,t-5-dimethylpiperidin-4-one
;
_space_group_IT_number 15
_symmetry_cell_setting monoclinic
_symmetry_space_group_name_Hall '-C 2yc'
_symmetry_space_group_name_H-M 'C 1 2/c 1'
_atom_sites_solution_hydrogens geom
_atom_sites_solution_primary direct
_atom_sites_solution_secondary difmap
_audit_creation_method SHELXL-97
_cell_angle_alpha 90.00
_cell_angle_beta 109.459(2)
_cell_angle_gamma 90.00
_cell_formula_units_Z 8
_cell_length_a 20.9885(6)
_cell_length_b 9.7699(2)
_cell_length_c 19.8153(5)
_cell_measurement_reflns_used 5862
_cell_measurement_temperature 298(2)
_cell_measurement_theta_max 22.60
_cell_measurement_theta_min 2.42
_cell_volume 3831.15(17)
_computing_cell_refinement 'APEX2 (Bruker--Nonius, 2004)'
_computing_data_collection 'APEX2 (Bruker--Nonius, 2004)'
_computing_data_reduction 'SAINT-Plus (Bruker--Nonius, 2004)'
_computing_molecular_graphics 'ORTEP-3 (Farrugia, 1997)'
_computing_publication_material 'SHELXL97 (Sheldrick, 2008)'
_computing_structure_refinement 'SHELXL97 (Sheldrick, 2008)'
_computing_structure_solution 'SHELXS97 (Sheldrick, 2008)'
_diffrn_ambient_temperature 298(2)
_diffrn_measured_fraction_theta_full 0.998
_diffrn_measured_fraction_theta_max 0.969
_diffrn_measurement_device_type 'Bruker APEXII CCD area-detector'
_diffrn_measurement_method '\f and \w'
_diffrn_radiation_monochromator graphite
_diffrn_radiation_source 'fine-focus sealed tube'
_diffrn_radiation_type MoK\a
_diffrn_radiation_wavelength 0.71073
_diffrn_reflns_av_R_equivalents 0.0310
_diffrn_reflns_av_sigmaI/netI 0.0331
_diffrn_reflns_limit_h_max 27
_diffrn_reflns_limit_h_min -27
_diffrn_reflns_limit_k_max 12
_diffrn_reflns_limit_k_min -13
_diffrn_reflns_limit_l_max 23
_diffrn_reflns_limit_l_min -26
_diffrn_reflns_number 23076
_diffrn_reflns_theta_full 25.00
_diffrn_reflns_theta_max 28.32
_diffrn_reflns_theta_min 2.06
_exptl_absorpt_coefficient_mu 0.078
_exptl_absorpt_correction_T_max 0.9830
_exptl_absorpt_correction_T_min 0.9307
_exptl_absorpt_correction_type multi-scan
_exptl_absorpt_process_details '(SADABS; Bruker, 1999)'
_exptl_crystal_colour colourless
_exptl_crystal_density_diffrn 1.177
_exptl_crystal_density_method 'not measured'
_exptl_crystal_description Block
_exptl_crystal_F_000 1456
_exptl_crystal_size_max 0.25
_exptl_crystal_size_mid 0.23
_exptl_crystal_size_min 0.22
_refine_diff_density_max 0.124
_refine_diff_density_min -0.142
_refine_ls_extinction_method none
_refine_ls_goodness_of_fit_ref 0.918
_refine_ls_hydrogen_treatment mixed
_refine_ls_matrix_type full
_refine_ls_number_parameters 239
_refine_ls_number_reflns 4624
_refine_ls_number_restraints 1
_refine_ls_restrained_S_all 0.918
_refine_ls_R_factor_all 0.0902
_refine_ls_R_factor_gt 0.0459
_refine_ls_shift/su_max 0.000
_refine_ls_shift/su_mean 0.000
_refine_ls_structure_factor_coef Fsqd
_refine_ls_weighting_details 'calc w=1/[\s^2^(Fo^2^)+(0.1P)^2^+0.5P] where P=(Fo^2^+2Fc^2^)/3'
_refine_ls_weighting_scheme calc
_refine_ls_wR_factor_gt 0.1301
_refine_ls_wR_factor_ref 0.1625
_reflns_number_gt 2715
_reflns_number_total 4624
_reflns_threshold_expression I>2\s(I)
_cod_data_source_file bx2164.cif
_cod_data_source_block I
_cod_depositor_comments
;
The following automatic conversions were performed:
'_symmetry_cell_setting' value 'Monoclinic' changed to 'monoclinic'
according to '/home/saulius/struct/CIF-dictionaries/cif_core.dic'
dictionary named 'cif_core.dic' version 2.4.1 from 2010-06-29.

Automatic conversion script
Id: cif_fix_enum 1527 2010-12-29 10:47:43Z saulius 

The following automatic conversions were performed:

'_symmetry_cell_setting' value 'Monoclinic' changed to 'monoclinic'
according to /home/saulius/struct/CIF-dictionaries/cif_core.dic
dictionary named 'cif_core.dic' version 2.4.1 from 2010-06-29.

Automatic conversion script
Id: cif_fix_values 1715 2011-07-08 13:25:40Z adriana 
;
_cod_original_cell_volume 3831.14(17)
_cod_original_sg_symbol_H-M 'C 2/c'
_cod_database_code 2218930
_cod_database_fobs_code 2218930

loop_
_symmetry_equiv_pos_as_xyz
'x, y, z'
'-x, y, -z+1/2'
'x+1/2, y+1/2, z'
'-x+1/2, y+1/2, -z+1/2'
'-x, -y, -z'
'x, -y, z-1/2'
'-x+1/2, -y+1/2, -z'
'x+1/2, -y+1/2, z-1/2'

loop_
_atom_site_type_symbol
_atom_site_label
_atom_site_fract_x
_atom_site_fract_y
_atom_site_fract_z
_atom_site_U_iso_or_equiv
_atom_site_adp_type
_atom_site_calc_flag
_atom_site_refinement_flags
_atom_site_occupancy
_atom_site_disorder_assembly
_atom_site_disorder_group
C C1 0.34428(7) 0.63001(15) 0.18001(8) 0.0440(4) Uani d . 1 . .
H H1 0.3033 0.6627 0.1881 0.053 Uiso calc R 1 . .
C C2 0.32387(8) 0.52388(16) 0.11928(8) 0.0477(4) Uani d . 1 A .
H H2 0.3651 0.4956 0.1101 0.057 Uiso calc R 1 . .
C C3 0.29531(8) 0.39913(18) 0.14380(9) 0.0548(4) Uani d . 1 . .
C C4 0.33555(7) 0.33955(15) 0.21586(8) 0.0461(4) Uani d . 1 A .
H H4 0.3776 0.3020 0.2122 0.055 Uiso calc R 1 . .
C C5 0.35427(7) 0.45552(15) 0.27161(8) 0.0425(4) Uani d . 1 . .
H H5 0.3127 0.4922 0.2767 0.051 Uiso calc R 1 A .
C C6 0.38064(8) 0.75142(15) 0.16328(8) 0.0456(4) Uani d . 1 . .
C C7 0.44600(8) 0.73763(15) 0.16225(8) 0.0445(4) Uani d . 1 . .
H H7 0.4668 0.6523 0.1703 0.053 Uiso calc R 1 . .
C C8 0.48077(8) 0.84985(17) 0.14930(8) 0.0499(4) Uani d . 1 . .
C C9 0.44996(11) 0.97624(18) 0.13621(11) 0.0715(6) Uani d . 1 . .
H H9 0.4730 1.0519 0.1276 0.086 Uiso calc R 1 . .
C C10 0.38482(12) 0.9890(2) 0.13608(13) 0.0872(7) Uani d . 1 . .
H H10 0.3637 1.0740 0.1266 0.105 Uiso calc R 1 . .
C C11 0.35003(10) 0.87908(19) 0.14962(11) 0.0712(6) Uani d . 1 . .
H H11 0.3060 0.8902 0.1496 0.085 Uiso calc R 1 . .
C C12 0.27530(10) 0.5817(2) 0.04956(10) 0.0764(6) Uani d . 1 . .
H H12A 0.2658 0.5130 0.0129 0.115 Uiso calc R 1 A .
H H12B 0.2955 0.6597 0.0353 0.115 Uiso calc R 1 . .
H H12C 0.2340 0.6089 0.0566 0.115 Uiso calc R 1 . .
C C13 0.29752(10) 0.22367(18) 0.23642(11) 0.0678(5) Uani d . 1 . .
H H13A 0.2563 0.2582 0.2408 0.102 Uiso calc R 1 A .
H H13B 0.3249 0.1853 0.2813 0.102 Uiso calc R 1 . .
H H13C 0.2873 0.1541 0.2001 0.102 Uiso calc R 1 . .
C C14 0.39959(8) 0.40590(15) 0.34391(8) 0.0461(4) Uani d . 1 A .
C C15 0.37474(10) 0.3865(2) 0.39968(10) 0.0731(6) Uani d . 1 . .
H H15 0.3298 0.4061 0.3934 0.088 Uiso calc R 1 A .
C C16 0.41662(12) 0.3379(3) 0.46462(11) 0.0924(8) Uani d . 1 A .
H H16 0.3991 0.3236 0.5014 0.111 Uiso calc R 1 . .
C C17 0.48319(11) 0.3104(2) 0.47607(10) 0.0742(6) Uani d . 1 . .
H H17 0.5109 0.2784 0.5203 0.089 Uiso calc R 1 A .
C C18 0.50881(8) 0.33063(16) 0.42127(8) 0.0516(4) Uani d . 1 A .
C C19 0.46682(7) 0.37783(15) 0.35542(8) 0.0453(4) Uani d . 1 . .
H H19 0.4843 0.3908 0.3185 0.054 Uiso calc R 1 A .
C C20 0.58679(12) 0.9383(3) 0.14770(15) 0.0956(7) Uani d . 1 . .
H H20A 0.5679 0.9847 0.1027 0.143 Uiso calc R 1 . .
H H20B 0.6315 0.9069 0.1527 0.143 Uiso calc R 1 . .
H H20C 0.5889 1.0000 0.1860 0.143 Uiso calc R 1 . .
C C21 0.62095(10) 0.2629(2) 0.49353(11) 0.0866(7) Uani d . 1 A .
H H21A 0.6201 0.3258 0.5305 0.130 Uiso calc R 1 . .
H H21B 0.6657 0.2595 0.4907 0.130 Uiso calc R 1 . .
H H21C 0.6082 0.1734 0.5045 0.130 Uiso calc R 1 . .
H H1A 0.4028(8) 0.6278(19) 0.2787(10) 0.056(5) Uiso d . 1 . .
N N1 0.38767(6) 0.56426(13) 0.24572(7) 0.0424(3) Uani d . 1 A .
O O1 0.54531(6) 0.82403(13) 0.15007(6) 0.0624(4) Uani d . 1 . .
O O2A 0.2376(3) 0.3574(6) 0.1104(2) 0.0878(14) Uani d P 0.760(15) A 1
O O2B 0.2601(7) 0.3246(17) 0.1015(7) 0.0878(14) Uani d P 0.241(15) A 2
O O3 0.57452(6) 0.30761(13) 0.42644(6) 0.0666(4) Uani d . 1 . .

loop_
_atom_site_aniso_label
_atom_site_aniso_U_11
_atom_site_aniso_U_22
_atom_site_aniso_U_33
_atom_site_aniso_U_12
_atom_site_aniso_U_13
_atom_site_aniso_U_23
C1 0.0379(8) 0.0520(8) 0.0419(9) 0.0083(6) 0.0128(7) 0.0066(7)
C2 0.0397(8) 0.0609(10) 0.0385(8) -0.0020(7) 0.0078(7) 0.0035(7)
C3 0.0445(9) 0.0689(11) 0.0451(10) -0.0112(8) 0.0068(8) -0.0042(8)
C4 0.0391(8) 0.0486(8) 0.0500(9) -0.0030(6) 0.0141(7) -0.0003(7)
C5 0.0369(8) 0.0504(8) 0.0408(8) 0.0042(6) 0.0135(7) 0.0057(7)
C6 0.0491(9) 0.0479(9) 0.0378(8) 0.0066(7) 0.0118(7) 0.0070(7)
C7 0.0465(9) 0.0443(8) 0.0388(8) 0.0021(6) 0.0090(7) 0.0038(6)
C8 0.0545(10) 0.0541(9) 0.0385(9) -0.0053(7) 0.0121(7) -0.0006(7)
C9 0.0908(15) 0.0483(10) 0.0834(14) -0.0055(9) 0.0396(12) 0.0099(9)
C10 0.1054(18) 0.0477(11) 0.123(2) 0.0209(11) 0.0568(16) 0.0256(11)
C11 0.0696(12) 0.0581(11) 0.0941(15) 0.0189(9) 0.0382(11) 0.0208(10)
C12 0.0677(12) 0.0969(15) 0.0493(11) -0.0041(11) -0.0012(10) 0.0147(10)
C13 0.0672(12) 0.0599(11) 0.0748(13) -0.0141(9) 0.0218(10) 0.0068(9)
C14 0.0486(9) 0.0487(8) 0.0406(9) 0.0013(7) 0.0145(7) 0.0051(7)
C15 0.0605(11) 0.1109(16) 0.0525(11) 0.0134(11) 0.0252(10) 0.0182(10)
C16 0.0858(16) 0.148(2) 0.0511(12) 0.0181(15) 0.0330(12) 0.0295(13)
C17 0.0761(14) 0.0975(15) 0.0408(10) 0.0060(11) 0.0085(10) 0.0208(10)
C18 0.0518(10) 0.0504(9) 0.0447(10) 0.0002(7) 0.0052(8) 0.0068(7)
C19 0.0481(9) 0.0474(8) 0.0384(9) -0.0018(7) 0.0119(7) 0.0058(7)
C20 0.0824(15) 0.0931(16) 0.1168(19) -0.0398(13) 0.0406(15) -0.0121(14)
C21 0.0678(13) 0.0993(16) 0.0654(14) 0.0113(11) -0.0141(11) 0.0136(11)
N1 0.0438(7) 0.0441(7) 0.0345(7) -0.0023(5) 0.0066(6) 0.0032(6)
O1 0.0527(7) 0.0679(8) 0.0662(8) -0.0140(5) 0.0191(6) 0.0032(6)
O2A 0.051(2) 0.120(2) 0.0707(14) -0.040(2) -0.0090(14) 0.0095(14)
O2B 0.051(2) 0.120(2) 0.0707(14) -0.040(2) -0.0090(14) 0.0095(14)
O3 0.0498(7) 0.0787(9) 0.0574(8) 0.0069(6) -0.0005(6) 0.0176(6)

loop_
_atom_type_symbol
_atom_type_description
_atom_type_scat_dispersion_real
_atom_type_scat_dispersion_imag
_atom_type_scat_source
C C 0.0033 0.0016 'International Tables Vol C Tables 4.2.6.8 and 6.1.1.4'
H H 0.0000 0.0000 'International Tables Vol C Tables 4.2.6.8 and 6.1.1.4'
N N 0.0061 0.0033 'International Tables Vol C Tables 4.2.6.8 and 6.1.1.4'
O O 0.0106 0.0060 'International Tables Vol C Tables 4.2.6.8 and 6.1.1.4'

loop_
_geom_angle_atom_site_label_1
_geom_angle_atom_site_label_2
_geom_angle_atom_site_label_3
_geom_angle
N1 C1 C6 109.30(12)
N1 C1 C2 109.18(12)
C6 C1 C2 112.85(12)
N1 C1 H1 108.5
C6 C1 H1 108.5
C2 C1 H1 108.5
C3 C2 C12 111.93(14)
C3 C2 C1 109.26(12)
C12 C2 C1 112.75(14)
C3 C2 H2 107.6
C12 C2 H2 107.6
C1 C2 H2 107.6
O2B C3 O2A 30.7(7)
O2B C3 C2 119.8(7)
O2A C3 C2 121.1(2)
O2B C3 C4 117.2(7)
O2A C3 C4 121.1(2)
C2 C3 C4 117.27(13)
C3 C4 C13 111.25(13)
C3 C4 C5 108.85(13)
C13 C4 C5 112.82(13)
C3 C4 H4 107.9
C13 C4 H4 107.9
C5 C4 H4 107.9
N1 C5 C14 110.05(12)
N1 C5 C4 108.76(11)
C14 C5 C4 111.95(12)
N1 C5 H5 108.7
C14 C5 H5 108.7
C4 C5 H5 108.7
C7 C6 C11 118.74(15)
C7 C6 C1 120.24(13)
C11 C6 C1 121.02(14)
C6 C7 C8 120.69(14)
C6 C7 H7 119.7
C8 C7 H7 119.7
O1 C8 C9 124.48(15)
O1 C8 C7 115.50(14)
C9 C8 C7 120.02(16)
C10 C9 C8 119.12(16)
C10 C9 H9 120.4
C8 C9 H9 120.4
C9 C10 C11 121.50(17)
C9 C10 H10 119.3
C11 C10 H10 119.3
C10 C11 C6 119.93(17)
C10 C11 H11 120.0
C6 C11 H11 120.0
C2 C12 H12A 109.5
C2 C12 H12B 109.5
H12A C12 H12B 109.5
C2 C12 H12C 109.5
H12A C12 H12C 109.5
H12B C12 H12C 109.5
C4 C13 H13A 109.5
C4 C13 H13B 109.5
H13A C13 H13B 109.5
C4 C13 H13C 109.5
H13A C13 H13C 109.5
H13B C13 H13C 109.5
C19 C14 C15 118.53(15)
C19 C14 C5 120.44(13)
C15 C14 C5 121.03(14)
C16 C15 C14 120.02(17)
C16 C15 H15 120.0
C14 C15 H15 120.0
C17 C16 C15 121.45(17)
C17 C16 H16 119.3
C15 C16 H16 119.3
C16 C17 C18 119.18(17)
C16 C17 H17 120.4
C18 C17 H17 120.4
O3 C18 C17 124.51(15)
O3 C18 C19 115.71(14)
C17 C18 C19 119.78(16)
C14 C19 C18 121.04(14)
C14 C19 H19 119.5
C18 C19 H19 119.5
O1 C20 H20A 109.5
O1 C20 H20B 109.5
H20A C20 H20B 109.5
O1 C20 H20C 109.5
H20A C20 H20C 109.5
H20B C20 H20C 109.5
O3 C21 H21A 109.5
O3 C21 H21B 109.5
H21A C21 H21B 109.5
O3 C21 H21C 109.5
H21A C21 H21C 109.5
H21B C21 H21C 109.5
C5 N1 C1 113.77(12)
C5 N1 H1A 110.5(11)
C1 N1 H1A 108.3(11)
C8 O1 C20 117.83(15)
C18 O3 C21 118.55(15)

loop_
_geom_bond_atom_site_label_1
_geom_bond_atom_site_label_2
_geom_bond_distance
C1 N1 1.4654(19)
C1 C6 1.506(2)
C1 C2 1.537(2)
C1 H1 0.9800
C2 C3 1.508(2)
C2 C12 1.526(2)
C2 H2 0.9800
C3 O2B 1.169(13)
C3 O2A 1.240(4)
C3 C4 1.513(2)
C4 C13 1.517(2)
C4 C5 1.539(2)
C4 H4 0.9800
C5 N1 1.4570(18)
C5 C14 1.511(2)
C5 H5 0.9800
C6 C7 1.385(2)
C6 C11 1.388(2)
C7 C8 1.387(2)
C7 H7 0.9300
C8 O1 1.3730(19)
C8 C9 1.378(2)
C9 C10 1.372(3)
C9 H9 0.9300
C10 C11 1.374(3)
C10 H10 0.9300
C11 H11 0.9300
C12 H12A 0.9600
C12 H12B 0.9600
C12 H12C 0.9600
C13 H13A 0.9600
C13 H13B 0.9600
C13 H13C 0.9600
C14 C19 1.380(2)
C14 C15 1.383(2)
C15 C16 1.378(3)
C15 H15 0.9300
C16 C17 1.366(3)
C16 H16 0.9300
C17 C18 1.377(2)
C17 H17 0.9300
C18 O3 1.3671(19)
C18 C19 1.388(2)
C19 H19 0.9300
C20 O1 1.426(2)
C20 H20A 0.9600
C20 H20B 0.9600
C20 H20C 0.9600
C21 O3 1.430(2)
C21 H21A 0.9600
C21 H21B 0.9600
C21 H21C 0.9600
N1 H1A 0.881(18)

loop_
_geom_hbond_atom_site_label_D
_geom_hbond_atom_site_label_H
_geom_hbond_atom_site_label_A
_geom_hbond_site_symmetry_A
_geom_hbond_distance_DH
_geom_hbond_distance_HA
_geom_hbond_distance_DA
_geom_hbond_angle_DHA
N1 H1A O1 2_655 0.881(18) 2.414(19) 3.2784(18) 167.1(15)
C2 H2 O3 2_655 0.98 2.47 3.335(2) 146

loop_
_geom_torsion_atom_site_label_1
_geom_torsion_atom_site_label_2
_geom_torsion_atom_site_label_3
_geom_torsion_atom_site_label_4
_geom_torsion
N1 C1 C2 C3 51.68(16)
C6 C1 C2 C3 173.44(13)
N1 C1 C2 C12 176.82(13)
C6 C1 C2 C12 -61.42(17)
C12 C2 C3 O2B 32.9(11)
C1 C2 C3 O2B 158.5(11)
C12 C2 C3 O2A -2.9(5)
C1 C2 C3 O2A 122.7(5)
C12 C2 C3 C4 -174.39(15)
C1 C2 C3 C4 -48.78(18)
O2B C3 C4 C13 -32.1(10)
O2A C3 C4 C13 3.0(5)
C2 C3 C4 C13 174.50(15)
O2B C3 C4 C5 -157.0(10)
O2A C3 C4 C5 -121.9(5)
C2 C3 C4 C5 49.58(18)
C3 C4 C5 N1 -53.41(15)
C13 C4 C5 N1 -177.41(13)
C3 C4 C5 C14 -175.24(12)
C13 C4 C5 C14 60.77(17)
N1 C1 C6 C7 50.27(18)
C2 C1 C6 C7 -71.42(18)
N1 C1 C6 C11 -128.84(17)
C2 C1 C6 C11 109.47(18)
C11 C6 C7 C8 1.3(2)
C1 C6 C7 C8 -177.79(14)
C6 C7 C8 O1 179.56(13)
C6 C7 C8 C9 -1.0(2)
O1 C8 C9 C10 179.28(18)
C7 C8 C9 C10 -0.1(3)
C8 C9 C10 C11 0.9(4)
C9 C10 C11 C6 -0.5(4)
C7 C6 C11 C10 -0.6(3)
C1 C6 C11 C10 178.52(18)
N1 C5 C14 C19 -46.64(19)
C4 C5 C14 C19 74.44(17)
N1 C5 C14 C15 133.92(17)
C4 C5 C14 C15 -105.00(18)
C19 C14 C15 C16 -1.0(3)
C5 C14 C15 C16 178.4(2)
C14 C15 C16 C17 1.2(4)
C15 C16 C17 C18 -0.6(4)
C16 C17 C18 O3 179.6(2)
C16 C17 C18 C19 -0.3(3)
C15 C14 C19 C18 0.2(2)
C5 C14 C19 C18 -179.21(14)
O3 C18 C19 C14 -179.43(14)
C17 C18 C19 C14 0.4(3)
C14 C5 N1 C1 -172.98(12)
C4 C5 N1 C1 64.05(16)
C6 C1 N1 C5 172.93(12)
C2 C1 N1 C5 -63.19(15)
C9 C8 O1 C20 9.7(3)
C7 C8 O1 C20 -170.90(17)
C17 C18 O3 C21 -1.7(3)
C19 C18 O3 C21 178.11(16)
